data_7131048
loop_
_publ_author_name
'Ma, Ruize'
'Chen, Yang'
'Fang, Songjia'
'Jiang, Huanfeng'
'Yang, Shaorong'
'Wu, Wanqing'

_publ_section_title
;
 Palladium-catalyzed acetalization/cyclization of enynones with alcohols:
 rapid access to functionalized dihaloalkenyl dihydrofurans.
;
_journal_name_full 'Chemical communications (Cambridge, England)'
_journal_paper_doi 10.1039/d2cc03949d
_journal_year 2022
_chemical_formula_moiety 'C11 H14 Br2 O4'
_chemical_formula_sum 'C11 H14 Br2 O4'
_chemical_formula_weight 370.04
_space_group_crystal_system monoclinic
_space_group_IT_number 14
_space_group_name_Hall '-P 2yn'
_space_group_name_H-M_alt 'P 1 21/n 1'
_atom_sites_solution_hydrogens geom
_atom_sites_solution_primary dual
_audit_creation_date 2019-11-22
_audit_creation_method
;
Olex2 1.2
(compiled 2018.05.29 svn.r3508 for OlexSys, GUI svn.r5506)
;
_audit_update_record
;
2021-11-03 deposited with the CCDC.	2022-11-21 downloaded from the CCDC.
;
_cell_angle_alpha 90
_cell_angle_beta 95.4480(10)
_cell_angle_gamma 90
_cell_formula_units_Z 4
_cell_length_a 6.5383(2)
_cell_length_b 18.4779(5)
_cell_length_c 11.2222(4)
_cell_measurement_reflns_used 6047
_cell_measurement_temperature 170
_cell_measurement_theta_max 26.340
_cell_measurement_theta_min 2.861
_cell_volume 1349.68(7)
_computing_cell_refinement 'SAINT V8.38A (?, 2016)'
_computing_data_reduction 'SAINT V8.38A (?, 2016)'
_computing_molecular_graphics 'Olex2 (Dolomanov et al., 2009)'
_computing_publication_material 'Olex2 (Dolomanov et al., 2009)'
_computing_structure_refinement 'ShelXL (Sheldrick, 2015)'
_computing_structure_solution 'ShelXT (Sheldrick, 2015)'
_diffrn_ambient_temperature 170.0
_diffrn_measured_fraction_theta_full 0.999
_diffrn_measured_fraction_theta_max 0.999
_diffrn_measurement_device_type 'D8 VENTURE'
_diffrn_measurement_method '\f and \w scans'
_diffrn_radiation_type MoK\a
_diffrn_radiation_wavelength 0.71073
_diffrn_reflns_av_R_equivalents 0.0441
_diffrn_reflns_av_unetI/netI 0.0326
_diffrn_reflns_Laue_measured_fraction_full 0.999
_diffrn_reflns_Laue_measured_fraction_max 0.999
_diffrn_reflns_limit_h_max 8
_diffrn_reflns_limit_h_min -8
_diffrn_reflns_limit_k_max 23
_diffrn_reflns_limit_k_min -20
_diffrn_reflns_limit_l_max 14
_diffrn_reflns_limit_l_min -14
_diffrn_reflns_number 14947
_diffrn_reflns_point_group_measured_fraction_full 0.999
_diffrn_reflns_point_group_measured_fraction_max 0.999
_diffrn_reflns_theta_full 25.242
_diffrn_reflns_theta_max 26.380
_diffrn_reflns_theta_min 2.204
_diffrn_standards_number 0
_exptl_absorpt_coefficient_mu 6.006
_exptl_absorpt_correction_T_max 0.7454
_exptl_absorpt_correction_T_min 0.4747
_exptl_absorpt_correction_type multi-scan
_exptl_absorpt_process_details
'SADABS-2016/2 (Bruker,2016/2) was used for absorption correction. wR2(int) was 0.0835 before and 0.0478 after correction. The Ratio of minimum to maximum transmission is 0.6368. The \l/2 correction factor is Not present.'
_exptl_crystal_colour colourless
_exptl_crystal_colour_primary colourless
_exptl_crystal_density_diffrn 1.821
_exptl_crystal_description block
_exptl_crystal_F_000 728
_exptl_crystal_size_max 0.25
_exptl_crystal_size_mid 0.15
_exptl_crystal_size_min 0.11
_refine_diff_density_max 0.347
_refine_diff_density_min -0.446
_refine_diff_density_rms 0.083
_refine_ls_extinction_method none
_refine_ls_goodness_of_fit_ref 0.999
_refine_ls_hydrogen_treatment constr
_refine_ls_matrix_type full
_refine_ls_number_parameters 157
_refine_ls_number_reflns 2754
_refine_ls_number_restraints 0
_refine_ls_restrained_S_all 0.999
_refine_ls_R_factor_all 0.0387
_refine_ls_R_factor_gt 0.0259
_refine_ls_shift/su_max 0.002
_refine_ls_shift/su_mean 0.000
_refine_ls_structure_factor_coef Fsqd
_refine_ls_weighting_details 'w=1/[\s^2^(Fo^2^)+(0.0294P)^2^+0.5675P] where P=(Fo^2^+2Fc^2^)/3'
_refine_ls_weighting_scheme calc
_refine_ls_wR_factor_gt 0.0553
_refine_ls_wR_factor_ref 0.0608
_reflns_Friedel_coverage 0.000
_reflns_number_gt 2260
_reflns_number_total 2754
_reflns_threshold_expression 'I > 2\s(I)'
_cod_data_source_file d2cc03949d2.cif
_cod_data_source_block wyd_0m
_cod_original_cell_volume 1349.67(7)
_cod_database_code 7131048
_shelx_shelxl_version_number 2018/3
_shelx_space_group_comment
;
The symmetry employed for this shelxl refinement is uniquely defined
by the following loop, which should always be used as a source of
symmetry information in preference to the above space-group names.
They are only intended as comments.
;
_shelx_estimated_absorpt_t_max 0.558
_shelx_estimated_absorpt_t_min 0.315
_olex2_refinement_description
;
1. Fixed Uiso
 At 1.2 times of:
  All C(H) groups, All C(H,H) groups
 At 1.5 times of:
  All C(H,H,H) groups
2.a Secondary CH2 refined with riding coordinates:
 C9(H9A,H9B), C10(H10A,H10B)
2.b Aromatic/amide H refined with riding coordinates:
 C3(H3)
2.c Idealised Me refined as rotating group:
 C8(H8A,H8B,H8C), C6(H6A,H6B,H6C), C11(H11A,H11B,H11C)
;
_olex2_submission_special_instructions 'No special instructions were received'

loop_
_space_group_symop_operation_xyz
'x, y, z'
'-x+1/2, y+1/2, -z+1/2'
'-x, -y, -z'
'x-1/2, -y-1/2, z-1/2'

loop_
_atom_site_label
_atom_site_type_symbol
_atom_site_fract_x
_atom_site_fract_y
_atom_site_fract_z
_atom_site_U_iso_or_equiv
_atom_site_adp_type
_atom_site_occupancy
_atom_site_site_symmetry_order
_atom_site_calc_flag
_atom_site_refinement_flags_posn
_atom_site_refinement_flags_adp
_atom_site_refinement_flags_occupancy
_atom_site_disorder_assembly
_atom_site_disorder_group
Br1 Br 0.58073(4) 0.55814(2) 0.18834(3) 0.02730(9) Uani 1 1 d . . . . .
Br2 Br 0.14371(4) 0.62796(2) 0.22440(3) 0.03241(10) Uani 1 1 d . . . . .
O2 O 0.9220(3) 0.80920(10) 0.26104(17) 0.0252(4) Uani 1 1 d . . . . .
O1 O 0.7309(3) 0.70523(9) 0.28786(18) 0.0268(4) Uani 1 1 d . . . . .
O3 O 0.7105(3) 0.92870(11) 0.3895(2) 0.0459(6) Uani 1 1 d . . . . .
O4 O 1.1627(3) 0.86764(11) 0.0898(2) 0.0399(5) Uani 1 1 d . . . . .
C4 C 0.5808(4) 0.81430(14) 0.3382(2) 0.0226(6) Uani 1 1 d . . . . .
C2 C 0.5205(4) 0.69885(14) 0.2742(2) 0.0217(6) Uani 1 1 d . . . . .
C7 C 0.7889(4) 0.77741(14) 0.3352(3) 0.0240(6) Uani 1 1 d . . . . .
C1 C 0.4308(4) 0.63775(13) 0.2357(2) 0.0225(6) Uani 1 1 d . . . . .
C3 C 0.4302(4) 0.76727(14) 0.3054(2) 0.0234(6) Uani 1 1 d . . . . .
H3 H 0.287249 0.777078 0.302978 0.028 Uiso 1 1 calc R . . . .
C5 C 0.5591(4) 0.89082(14) 0.3748(3) 0.0254(6) Uani 1 1 d . . . . .
C8 C 0.9075(4) 0.76912(15) 0.4562(3) 0.0299(7) Uani 1 1 d . . . . .
H8A H 1.033441 0.741556 0.447955 0.045 Uiso 1 1 calc GR . . . .
H8B H 0.823056 0.743358 0.510060 0.045 Uiso 1 1 calc GR . . . .
H8C H 0.943225 0.817057 0.489265 0.045 Uiso 1 1 calc GR . . . .
C9 C 0.8466(4) 0.81799(16) 0.1387(3) 0.0311(7) Uani 1 1 d . . . . .
H9A H 0.696044 0.825613 0.132015 0.037 Uiso 1 1 calc R . . . .
H9B H 0.875331 0.773915 0.092987 0.037 Uiso 1 1 calc R . . . .
C6 C 0.3496(4) 0.91715(15) 0.3958(3) 0.0345(7) Uani 1 1 d . . . . .
H6A H 0.299596 0.890335 0.462560 0.052 Uiso 1 1 calc GR . . . .
H6B H 0.255827 0.909508 0.323410 0.052 Uiso 1 1 calc GR . . . .
H6C H 0.355743 0.968866 0.415109 0.052 Uiso 1 1 calc GR . . . .
C10 C 0.9500(5) 0.88197(16) 0.0887(3) 0.0346(7) Uani 1 1 d . . . . .
H10A H 0.890500 0.891337 0.005668 0.042 Uiso 1 1 calc R . . . .
H10B H 0.928220 0.925451 0.137424 0.042 Uiso 1 1 calc R . . . .
C11 C 1.2725(6) 0.92703(19) 0.0469(4) 0.0558(10) Uani 1 1 d . . . . .
H11A H 1.217118 0.938588 -0.035118 0.084 Uiso 1 1 calc GR . . . .
H11B H 1.418139 0.914305 0.047724 0.084 Uiso 1 1 calc GR . . . .
H11C H 1.258016 0.969177 0.098433 0.084 Uiso 1 1 calc GR . . . .

loop_
_atom_site_aniso_label
_atom_site_aniso_U_11
_atom_site_aniso_U_22
_atom_site_aniso_U_33
_atom_site_aniso_U_23
_atom_site_aniso_U_13
_atom_site_aniso_U_12
Br1 0.02464(16) 0.02124(14) 0.03630(18) -0.00287(11) 0.00434(12) 0.00236(10)
Br2 0.01734(15) 0.03099(16) 0.0487(2) -0.00806(13) 0.00226(13) -0.00346(10)
O2 0.0186(9) 0.0332(10) 0.0237(11) 0.0006(8) 0.0017(8) -0.0027(8)
O1 0.0151(9) 0.0221(9) 0.0430(12) -0.0076(8) 0.0023(9) 0.0003(7)
O3 0.0374(12) 0.0265(11) 0.0753(18) -0.0093(11) 0.0139(12) -0.0109(9)
O4 0.0353(12) 0.0377(12) 0.0482(15) 0.0108(10) 0.0118(11) 0.0029(9)
C4 0.0188(13) 0.0232(13) 0.0263(16) -0.0014(11) 0.0039(12) 0.0005(10)
C2 0.0148(12) 0.0251(13) 0.0251(15) -0.0002(11) 0.0009(11) 0.0015(10)
C7 0.0188(13) 0.0237(13) 0.0296(16) -0.0018(11) 0.0020(12) -0.0027(10)
C1 0.0172(13) 0.0218(13) 0.0290(16) 0.0005(11) 0.0039(12) 0.0002(10)
C3 0.0183(13) 0.0232(14) 0.0291(16) -0.0005(11) 0.0041(12) 0.0015(10)
C5 0.0268(14) 0.0226(13) 0.0268(16) -0.0007(11) 0.0027(12) -0.0022(11)
C8 0.0243(15) 0.0345(15) 0.0303(17) 0.0018(13) -0.0006(13) -0.0012(12)
C9 0.0263(15) 0.0401(17) 0.0267(17) -0.0018(13) 0.0014(13) -0.0016(12)
C6 0.0298(16) 0.0276(15) 0.045(2) -0.0096(13) 0.0002(15) 0.0034(12)
C10 0.0371(17) 0.0405(17) 0.0260(17) 0.0027(13) 0.0017(14) 0.0107(14)
C11 0.057(2) 0.054(2) 0.058(3) 0.0197(19) 0.017(2) -0.0076(18)

loop_
_atom_type_symbol
_atom_type_description
_atom_type_scat_dispersion_real
_atom_type_scat_dispersion_imag
_atom_type_scat_source
C C 0.0033 0.0016 'International Tables Vol C Tables 4.2.6.8 and 6.1.1.4'
H H 0.0000 0.0000 'International Tables Vol C Tables 4.2.6.8 and 6.1.1.4'
Br Br -0.2901 2.4595 'International Tables Vol C Tables 4.2.6.8 and 6.1.1.4'
O O 0.0106 0.0060 'International Tables Vol C Tables 4.2.6.8 and 6.1.1.4'

loop_
_geom_angle_atom_site_label_1
_geom_angle_atom_site_label_2
_geom_angle_atom_site_label_3
_geom_angle
_geom_angle_site_symmetry_1
_geom_angle_site_symmetry_3
_geom_angle_publ_flag
C7 O2 C9 116.5(2) . . ?
C2 O1 C7 109.78(18) . . ?
C10 O4 C11 112.4(2) . . ?
C3 C4 C7 109.8(2) . . ?
C3 C4 C5 127.4(2) . . ?
C5 C4 C7 122.8(2) . . ?
O1 C2 C3 108.9(2) . . ?
C1 C2 O1 121.1(2) . . ?
C1 C2 C3 130.0(2) . . ?
O2 C7 O1 108.7(2) . . ?
O2 C7 C4 115.8(2) . . ?
O2 C7 C8 106.5(2) . . ?
O1 C7 C4 102.32(19) . . ?
O1 C7 C8 109.0(2) . . ?
C8 C7 C4 114.2(2) . . ?
Br1 C1 Br2 116.87(13) . . ?
C2 C1 Br1 122.32(19) . . ?
C2 C1 Br2 120.80(19) . . ?
C4 C3 C2 109.1(2) . . ?
C4 C3 H3 125.5 . . ?
C2 C3 H3 125.5 . . ?
O3 C5 C4 119.4(2) . . ?
O3 C5 C6 122.7(2) . . ?
C4 C5 C6 117.9(2) . . ?
C7 C8 H8A 109.5 . . ?
C7 C8 H8B 109.5 . . ?
C7 C8 H8C 109.5 . . ?
H8A C8 H8B 109.5 . . ?
H8A C8 H8C 109.5 . . ?
H8B C8 H8C 109.5 . . ?
O2 C9 H9A 109.9 . . ?
O2 C9 H9B 109.9 . . ?
O2 C9 C10 108.9(2) . . ?
H9A C9 H9B 108.3 . . ?
C10 C9 H9A 109.9 . . ?
C10 C9 H9B 109.9 . . ?
C5 C6 H6A 109.5 . . ?
C5 C6 H6B 109.5 . . ?
C5 C6 H6C 109.5 . . ?
H6A C6 H6B 109.5 . . ?
H6A C6 H6C 109.5 . . ?
H6B C6 H6C 109.5 . . ?
O4 C10 C9 109.1(2) . . ?
O4 C10 H10A 109.9 . . ?
O4 C10 H10B 109.9 . . ?
C9 C10 H10A 109.9 . . ?
C9 C10 H10B 109.9 . . ?
H10A C10 H10B 108.3 . . ?
O4 C11 H11A 109.5 . . ?
O4 C11 H11B 109.5 . . ?
O4 C11 H11C 109.5 . . ?
H11A C11 H11B 109.5 . . ?
H11A C11 H11C 109.5 . . ?
H11B C11 H11C 109.5 . . ?

loop_
_geom_bond_atom_site_label_1
_geom_bond_atom_site_label_2
_geom_bond_distance
_geom_bond_site_symmetry_2
_geom_bond_publ_flag
Br1 C1 1.872(2) . ?
Br2 C1 1.878(3) . ?
O2 C7 1.391(3) . ?
O2 C9 1.423(3) . ?
O1 C2 1.375(3) . ?
O1 C7 1.472(3) . ?
O3 C5 1.211(3) . ?
O4 C10 1.414(3) . ?
O4 C11 1.421(4) . ?
C4 C7 1.525(3) . ?
C4 C3 1.339(4) . ?
C4 C5 1.483(4) . ?
C2 C1 1.326(4) . ?
C2 C3 1.452(3) . ?
C7 C8 1.506(4) . ?
C3 H3 0.9500 . ?
C5 C6 1.494(4) . ?
C8 H8A 0.9800 . ?
C8 H8B 0.9800 . ?
C8 H8C 0.9800 . ?
C9 H9A 0.9900 . ?
C9 H9B 0.9900 . ?
C9 C10 1.497(4) . ?
C6 H6A 0.9800 . ?
C6 H6B 0.9800 . ?
C6 H6C 0.9800 . ?
C10 H10A 0.9900 . ?
C10 H10B 0.9900 . ?
C11 H11A 0.9800 . ?
C11 H11B 0.9800 . ?
C11 H11C 0.9800 . ?
